data_7105148
loop_
_publ_author_name
'Manna, Kuntal'
'Ellern, Arkady'
'Sadow, Aaron D'

_publ_section_title
;
 A zwitterionic zirconium complex that catalyzes hydroamination of
 aminoalkenes at room temperature.
;
_journal_issue 2
_journal_name_full 'Chemical communications (Cambridge, England)'
_journal_page_first 339
_journal_page_last 341
_journal_paper_doi 10.1039/b918989k
_journal_volume 46
_journal_year 2009
_chemical_formula_sum 'C29 H45 B N4 O3 Zr'
_chemical_formula_weight 599.72
_chemical_name_common {PhB(Cp)(OxMe2)2}Zr(NMe2)2THF
_chemical_properties_physical 'air-sensitive, , moisture-sensitive'
_space_group_IT_number 14
_symmetry_cell_setting monoclinic
_symmetry_Int_Tables_number 14
_symmetry_space_group_name_Hall '-P 2yn'
_symmetry_space_group_name_H-M 'P 1 21/n 1'
_atom_sites_solution_hydrogens geom
_atom_sites_solution_primary direct
_atom_sites_solution_secondary difmap
_audit_creation_method SHELXL-97
_cell_angle_alpha 90.00
_cell_angle_beta 93.9520(10)
_cell_angle_gamma 90.00
_cell_formula_units_Z 4
_cell_length_a 12.7494(5)
_cell_length_b 17.2023(7)
_cell_length_c 13.5397(5)
_cell_measurement_reflns_used 9993
_cell_measurement_temperature 123(2)
_cell_measurement_theta_max 27.51
_cell_measurement_theta_min 2.27
_cell_volume 2962.5(2)
_computing_cell_refinement 'Bruker SMART'
_computing_data_collection 'Bruker SMART'
_computing_data_reduction 'Bruker SAINT'
_computing_molecular_graphics 'Bruker SHELXTL'
_computing_publication_material 'Bruker SHELXTL'
_computing_structure_refinement 'SHELXL-97 (Sheldrick, 2008)'
_computing_structure_solution 'SHELXS-97 (Sheldrick, 2008)'
_diffrn_ambient_temperature 123(2)
_diffrn_measured_fraction_theta_full 0.999
_diffrn_measured_fraction_theta_max 0.999
_diffrn_measurement_device_type 'CCD area detector'
_diffrn_measurement_method 'phi and omega scans'
_diffrn_radiation_monochromator graphite
_diffrn_radiation_type MoK\a
_diffrn_radiation_wavelength 0.71073
_diffrn_reflns_av_R_equivalents 0.0382
_diffrn_reflns_av_sigmaI/netI 0.0278
_diffrn_reflns_limit_h_max 16
_diffrn_reflns_limit_h_min -16
_diffrn_reflns_limit_k_max 22
_diffrn_reflns_limit_k_min -22
_diffrn_reflns_limit_l_max 17
_diffrn_reflns_limit_l_min -17
_diffrn_reflns_number 31553
_diffrn_reflns_theta_full 27.53
_diffrn_reflns_theta_max 27.53
_diffrn_reflns_theta_min 1.92
_diffrn_source 'fine-focus sealed tube'
_exptl_absorpt_coefficient_mu 0.407
_exptl_absorpt_correction_T_max 0.74
_exptl_absorpt_correction_T_min 0.63
_exptl_absorpt_correction_type multi-scan
_exptl_crystal_colour colourless
_exptl_crystal_density_diffrn 1.345
_exptl_crystal_density_method 'not measured'
_exptl_crystal_description block
_exptl_crystal_F_000 1264
_exptl_crystal_recrystallization_method 'THF and pentane'
_exptl_crystal_size_max 0.32
_exptl_crystal_size_mid 0.26
_exptl_crystal_size_min 0.20
_refine_diff_density_max 0.541
_refine_diff_density_min -0.419
_refine_diff_density_rms 0.062
_refine_ls_extinction_method none
_refine_ls_goodness_of_fit_ref 1.051
_refine_ls_hydrogen_treatment constr
_refine_ls_matrix_type full
_refine_ls_number_parameters 351
_refine_ls_number_reflns 6824
_refine_ls_number_restraints 0
_refine_ls_restrained_S_all 1.051
_refine_ls_R_factor_all 0.0357
_refine_ls_R_factor_gt 0.0274
_refine_ls_shift/su_max 0.001
_refine_ls_shift/su_mean 0.000
_refine_ls_structure_factor_coef Fsqd
_refine_ls_weighting_details 'calc w=1/[\s^2^(Fo^2^)+(0.0343P)^2^+1.6045P] where P=(Fo^2^+2Fc^2^)/3'
_refine_ls_weighting_scheme calc
_refine_ls_wR_factor_gt 0.0681
_refine_ls_wR_factor_ref 0.0732
_reflns_number_gt 5833
_reflns_number_total 6824
_reflns_threshold_expression >2sigma(I)
_cod_data_source_file b918989k.txt
_cod_data_source_block sad63
_cod_original_sg_symbol_H-M 'P 21/n'
_cod_database_code 7105148

loop_
_symmetry_equiv_pos_as_xyz
'x, y, z'
'-x+1/2, y+1/2, -z+1/2'
'-x, -y, -z'
'x-1/2, -y-1/2, z-1/2'

loop_
_atom_site_label
_atom_site_type_symbol
_atom_site_fract_x
_atom_site_fract_y
_atom_site_fract_z
_atom_site_U_iso_or_equiv
_atom_site_adp_type
_atom_site_occupancy
_atom_site_symmetry_multiplicity
_atom_site_calc_flag
_atom_site_refinement_flags
_atom_site_disorder_assembly
_atom_site_disorder_group
Zr1 Zr 0.626126(11) 0.148484(9) 0.774351(11) 0.01298(5) Uani 1 1 d . . .
B1 B 0.42776(14) 0.27556(11) 0.84554(13) 0.0161(3) Uani 1 1 d . . .
C2 C 0.32394(18) 0.53334(14) 0.72424(17) 0.0421(6) Uani 1 1 d . . .
H2A H 0.2731 0.5211 0.6688 0.063 Uiso 1 1 calc R . .
H2B H 0.3493 0.5867 0.7174 0.063 Uiso 1 1 calc R . .
H2C H 0.2900 0.5282 0.7867 0.063 Uiso 1 1 calc R . .
C3 C 0.46643(17) 0.48256(13) 0.62578(15) 0.0339(5) Uani 1 1 d . . .
H3A H 0.5265 0.4470 0.6267 0.051 Uiso 1 1 calc R . .
H3B H 0.4906 0.5358 0.6155 0.051 Uiso 1 1 calc R . .
H3C H 0.4149 0.4680 0.5719 0.051 Uiso 1 1 calc R . .
C4 C 0.49592(18) 0.48839(11) 0.81228(15) 0.0325(4) Uani 1 1 d . . .
H4A H 0.5630 0.5093 0.7906 0.039 Uiso 1 1 calc R . .
H4B H 0.4687 0.5244 0.8615 0.039 Uiso 1 1 calc R . .
C5 C 0.43483(12) 0.36468(10) 0.80698(12) 0.0172(3) Uani 1 1 d . . .
C6 C 0.66260(13) 0.20927(10) 1.01867(12) 0.0188(3) Uani 1 1 d . . .
C7 C 0.62946(15) 0.13563(10) 1.07103(13) 0.0234(4) Uani 1 1 d . . .
H7A H 0.5558 0.1403 1.0868 0.035 Uiso 1 1 calc R . .
H7B H 0.6740 0.1286 1.1323 0.035 Uiso 1 1 calc R . .
H7C H 0.6373 0.0907 1.0276 0.035 Uiso 1 1 calc R . .
C8 C 0.78086(14) 0.21157(12) 1.01037(14) 0.0261(4) Uani 1 1 d . . .
H8A H 0.8027 0.1657 0.9742 0.039 Uiso 1 1 calc R . .
H8B H 0.8166 0.2119 1.0768 0.039 Uiso 1 1 calc R . .
H8C H 0.7995 0.2587 0.9748 0.039 Uiso 1 1 calc R . .
C9 C 0.62283(14) 0.28159(10) 1.06984(13) 0.0224(4) Uani 1 1 d . . .
H9A H 0.6158 0.2717 1.1411 0.027 Uiso 1 1 calc R . .
H9B H 0.6711 0.3260 1.0628 0.027 Uiso 1 1 calc R . .
C10 C 0.52119(13) 0.26047(9) 0.92991(12) 0.0168(3) Uani 1 1 d . . .
C11 C 0.44956(12) 0.21454(10) 0.75815(12) 0.0169(3) Uani 1 1 d . . .
C12 C 0.49827(13) 0.22637(10) 0.66778(12) 0.0192(3) Uani 1 1 d . . .
H12 H 0.5133 0.2783 0.6387 0.023 Uiso 1 1 calc R . .
C13 C 0.50566(14) 0.15472(11) 0.61822(13) 0.0240(4) Uani 1 1 d . . .
H13 H 0.5274 0.1476 0.5492 0.029 Uiso 1 1 calc R . .
C14 C 0.46081(13) 0.09700(11) 0.67640(14) 0.0250(4) Uani 1 1 d . . .
H14 H 0.4471 0.0417 0.6566 0.030 Uiso 1 1 calc R . .
C15 C 0.42687(13) 0.13381(10) 0.76152(13) 0.0208(4) Uani 1 1 d . . .
H15 H 0.3851 0.1082 0.8123 0.025 Uiso 1 1 calc R . .
C16 C 0.57135(16) -0.01900(11) 0.86892(15) 0.0278(4) Uani 1 1 d . . .
H16A H 0.5888 -0.0663 0.8332 0.042 Uiso 1 1 calc R . .
H16B H 0.4987 -0.0039 0.8499 0.042 Uiso 1 1 calc R . .
H16C H 0.5790 -0.0288 0.9404 0.042 Uiso 1 1 calc R . .
C17 C 0.75028(15) 0.02222(11) 0.87384(14) 0.0270(4) Uani 1 1 d . . .
H17A H 0.7581 0.0154 0.9458 0.041 Uiso 1 1 calc R . .
H17B H 0.7975 0.0635 0.8543 0.041 Uiso 1 1 calc R . .
H17C H 0.7681 -0.0265 0.8413 0.041 Uiso 1 1 calc R . .
C18 C 0.69280(17) -0.00494(10) 0.63143(15) 0.0299(4) Uani 1 1 d . . .
H18A H 0.6160 -0.0142 0.6272 0.036 Uiso 1 1 calc R . .
H18B H 0.7259 -0.0381 0.6847 0.036 Uiso 1 1 calc R . .
C19 C 0.73739(16) -0.02344(11) 0.53419(14) 0.0286(4) Uani 1 1 d . . .
H19A H 0.6959 -0.0642 0.4978 0.034 Uiso 1 1 calc R . .
H19B H 0.8116 -0.0404 0.5437 0.034 Uiso 1 1 calc R . .
C20 C 0.72784(19) 0.05435(12) 0.48084(15) 0.0358(5) Uani 1 1 d . . .
H20A H 0.7776 0.0579 0.4280 0.043 Uiso 1 1 calc R . .
H20B H 0.6554 0.0629 0.4516 0.043 Uiso 1 1 calc R . .
C21 C 0.75555(15) 0.11168(10) 0.56272(13) 0.0228(4) Uani 1 1 d . . .
H21A H 0.8326 0.1193 0.5715 0.027 Uiso 1 1 calc R . .
H21B H 0.7217 0.1626 0.5481 0.027 Uiso 1 1 calc R . .
C22 C 0.86555(14) 0.19910(12) 0.75198(15) 0.0284(4) Uani 1 1 d . . .
H22A H 0.8907 0.2254 0.6939 0.043 Uiso 1 1 calc R . .
H22B H 0.8725 0.1427 0.7442 0.043 Uiso 1 1 calc R . .
H22C H 0.9074 0.2160 0.8115 0.043 Uiso 1 1 calc R . .
C23 C 0.74532(16) 0.30275(10) 0.76941(14) 0.0264(4) Uani 1 1 d . . .
H23A H 0.7891 0.3212 0.8270 0.040 Uiso 1 1 calc R . .
H23B H 0.6717 0.3162 0.7774 0.040 Uiso 1 1 calc R . .
H23C H 0.7683 0.3274 0.7093 0.040 Uiso 1 1 calc R . .
C24 C 0.41572(14) 0.47766(10) 0.72384(14) 0.0234(4) Uani 1 1 d . . .
C25 C 0.31353(13) 0.25534(9) 0.88590(12) 0.0173(3) Uani 1 1 d . . .
C26 C 0.30032(14) 0.20098(10) 0.96124(13) 0.0216(3) Uani 1 1 d . . .
H26 H 0.3609 0.1786 0.9948 0.026 Uiso 1 1 calc R . .
C27 C 0.20117(15) 0.17876(11) 0.98838(13) 0.0250(4) Uani 1 1 d . . .
H27 H 0.1952 0.1414 1.0394 0.030 Uiso 1 1 calc R . .
C28 C 0.11168(14) 0.21067(11) 0.94165(13) 0.0251(4) Uani 1 1 d . . .
H28 H 0.0440 0.1958 0.9602 0.030 Uiso 1 1 calc R . .
C29 C 0.12234(14) 0.26488(11) 0.86705(13) 0.0248(4) Uani 1 1 d . . .
H29 H 0.0615 0.2876 0.8344 0.030 Uiso 1 1 calc R . .
C30 C 0.22149(13) 0.28615(10) 0.83991(12) 0.0209(3) Uani 1 1 d . . .
H30 H 0.2268 0.3230 0.7882 0.025 Uiso 1 1 calc R . .
N1 N 0.37938(12) 0.39661(9) 0.73703(12) 0.0281(4) Uani 1 1 d . . .
N2 N 0.59990(10) 0.21383(8) 0.92055(10) 0.0153(3) Uani 1 1 d . . .
N3 N 0.64202(11) 0.04333(8) 0.84419(11) 0.0201(3) Uani 1 1 d . . .
N4 N 0.75547(11) 0.21877(8) 0.76130(11) 0.0186(3) Uani 1 1 d . . .
O1 O 0.51063(12) 0.41149(8) 0.85348(11) 0.0373(4) Uani 1 1 d . . .
O2 O 0.52110(10) 0.29666(7) 1.01875(9) 0.0220(3) Uani 1 1 d . . .
O3 O 0.71533(9) 0.07663(7) 0.65190(9) 0.0190(2) Uani 1 1 d . . .

loop_
_atom_site_aniso_label
_atom_site_aniso_U_11
_atom_site_aniso_U_22
_atom_site_aniso_U_33
_atom_site_aniso_U_23
_atom_site_aniso_U_13
_atom_site_aniso_U_12
Zr1 0.01191(8) 0.01358(8) 0.01350(8) 0.00066(6) 0.00113(5) -0.00035(6)
B1 0.0151(8) 0.0191(9) 0.0142(8) 0.0000(7) 0.0013(7) 0.0017(7)
C2 0.0424(13) 0.0446(13) 0.0414(12) 0.0191(10) 0.0172(10) 0.0164(10)
C3 0.0323(11) 0.0407(12) 0.0293(10) 0.0062(9) 0.0076(8) -0.0005(9)
C4 0.0447(12) 0.0210(9) 0.0309(10) 0.0049(8) -0.0047(9) -0.0075(8)
C5 0.0130(7) 0.0227(8) 0.0164(8) -0.0016(6) 0.0037(6) 0.0016(6)
C6 0.0200(8) 0.0222(8) 0.0134(7) 0.0021(6) -0.0030(6) -0.0029(7)
C7 0.0300(9) 0.0230(9) 0.0166(8) 0.0031(7) -0.0012(7) -0.0041(7)
C8 0.0204(9) 0.0356(10) 0.0214(9) 0.0025(8) -0.0053(7) -0.0038(8)
C9 0.0274(9) 0.0232(9) 0.0159(8) -0.0008(7) -0.0029(7) -0.0037(7)
C10 0.0205(8) 0.0171(8) 0.0131(7) 0.0000(6) 0.0028(6) -0.0027(6)
C11 0.0113(7) 0.0240(8) 0.0151(8) -0.0004(6) -0.0012(6) 0.0032(6)
C12 0.0174(8) 0.0269(9) 0.0130(7) 0.0013(6) -0.0013(6) 0.0077(7)
C13 0.0195(8) 0.0379(10) 0.0140(8) -0.0053(7) -0.0039(6) 0.0080(7)
C14 0.0168(8) 0.0297(10) 0.0277(9) -0.0120(8) -0.0043(7) -0.0007(7)
C15 0.0119(7) 0.0264(9) 0.0241(9) -0.0054(7) 0.0013(6) -0.0021(6)
C16 0.0335(10) 0.0204(9) 0.0307(10) 0.0049(7) 0.0116(8) -0.0015(8)
C17 0.0283(10) 0.0239(9) 0.0288(10) 0.0051(7) 0.0016(8) 0.0026(7)
C18 0.0439(12) 0.0154(8) 0.0317(10) -0.0042(7) 0.0132(9) -0.0031(8)
C19 0.0367(11) 0.0228(9) 0.0266(10) -0.0056(7) 0.0049(8) 0.0028(8)
C20 0.0554(14) 0.0277(10) 0.0254(10) -0.0030(8) 0.0109(9) 0.0012(10)
C21 0.0269(9) 0.0222(9) 0.0205(8) 0.0024(7) 0.0102(7) -0.0003(7)
C22 0.0184(9) 0.0325(10) 0.0345(10) -0.0005(8) 0.0030(8) -0.0064(7)
C23 0.0365(10) 0.0198(9) 0.0233(9) 0.0009(7) 0.0045(8) -0.0061(8)
C24 0.0238(9) 0.0215(9) 0.0254(9) 0.0059(7) 0.0042(7) -0.0001(7)
C25 0.0195(8) 0.0180(8) 0.0148(7) -0.0032(6) 0.0039(6) 0.0013(6)
C26 0.0235(9) 0.0219(8) 0.0196(8) -0.0015(7) 0.0031(7) 0.0011(7)
C27 0.0341(10) 0.0222(9) 0.0197(9) 0.0006(7) 0.0080(7) -0.0045(8)
C28 0.0233(9) 0.0305(10) 0.0226(9) -0.0067(7) 0.0085(7) -0.0084(7)
C29 0.0195(8) 0.0325(10) 0.0223(9) -0.0032(7) -0.0002(7) -0.0025(7)
C30 0.0211(8) 0.0263(9) 0.0152(8) -0.0005(7) 0.0009(6) -0.0015(7)
N1 0.0264(8) 0.0255(8) 0.0314(9) 0.0095(7) -0.0053(7) -0.0044(6)
N2 0.0150(6) 0.0176(7) 0.0131(6) 0.0018(5) -0.0014(5) -0.0023(5)
N3 0.0233(7) 0.0168(7) 0.0208(7) 0.0026(6) 0.0051(6) 0.0007(6)
N4 0.0179(7) 0.0176(7) 0.0206(7) -0.0001(5) 0.0032(6) -0.0035(5)
O1 0.0463(9) 0.0242(7) 0.0380(8) 0.0098(6) -0.0212(7) -0.0125(6)
O2 0.0273(6) 0.0250(6) 0.0134(6) -0.0036(5) -0.0005(5) 0.0027(5)
O3 0.0233(6) 0.0154(6) 0.0192(6) 0.0001(4) 0.0073(5) -0.0005(5)

loop_
_atom_type_symbol
_atom_type_description
_atom_type_scat_dispersion_real
_atom_type_scat_dispersion_imag
_atom_type_scat_source
C C 0.0033 0.0016 'International Tables Vol C Tables 4.2.6.8 and 6.1.1.4'
H H 0.0000 0.0000 'International Tables Vol C Tables 4.2.6.8 and 6.1.1.4'
B B 0.0013 0.0007 'International Tables Vol C Tables 4.2.6.8 and 6.1.1.4'
N N 0.0061 0.0033 'International Tables Vol C Tables 4.2.6.8 and 6.1.1.4'
O O 0.0106 0.0060 'International Tables Vol C Tables 4.2.6.8 and 6.1.1.4'
Zr Zr -2.9673 0.5597 'International Tables Vol C Tables 4.2.6.8 and 6.1.1.4'

loop_
_geom_angle_atom_site_label_1
_geom_angle_atom_site_label_2
_geom_angle_atom_site_label_3
_geom_angle
_geom_angle_site_symmetry_1
_geom_angle_site_symmetry_3
_geom_angle_publ_flag
N3 Zr1 N4 120.26(6) . . ?
N3 Zr1 N2 92.84(5) . . ?
N4 Zr1 N2 87.26(5) . . ?
N3 Zr1 O3 80.11(5) . . ?
N4 Zr1 O3 79.87(5) . . ?
N2 Zr1 O3 159.40(4) . . ?
N3 Zr1 C12 141.58(6) . . ?
N4 Zr1 C12 97.48(6) . . ?
N2 Zr1 C12 96.11(5) . . ?
O3 Zr1 C12 101.42(5) . . ?
N3 Zr1 C11 119.94(6) . . ?
N4 Zr1 C11 116.32(6) . . ?
N2 Zr1 C11 71.04(5) . . ?
O3 Zr1 C11 129.19(5) . . ?
C12 Zr1 C11 33.03(5) . . ?
N3 Zr1 C13 117.35(6) . . ?
N4 Zr1 C13 110.29(6) . . ?
N2 Zr1 C13 125.29(5) . . ?
O3 Zr1 C13 74.65(5) . . ?
C12 Zr1 C13 32.61(6) . . ?
C11 Zr1 C13 54.55(5) . . ?
N3 Zr1 C15 90.60(6) . . ?
N4 Zr1 C15 148.43(6) . . ?
N2 Zr1 C15 84.52(5) . . ?
O3 Zr1 C15 114.66(5) . . ?
C12 Zr1 C15 53.43(6) . . ?
C11 Zr1 C15 32.56(5) . . ?
C13 Zr1 C15 53.24(6) . . ?
N3 Zr1 C14 89.16(6) . . ?
N4 Zr1 C14 142.21(6) . . ?
N2 Zr1 C14 116.49(5) . . ?
O3 Zr1 C14 82.97(5) . . ?
C12 Zr1 C14 53.55(6) . . ?
C11 Zr1 C14 54.12(6) . . ?
C13 Zr1 C14 32.17(6) . . ?
C15 Zr1 C14 31.97(6) . . ?
C10 B1 C11 104.92(13) . . ?
C10 B1 C5 108.96(13) . . ?
C11 B1 C5 111.15(13) . . ?
C10 B1 C25 111.21(13) . . ?
C11 B1 C25 108.01(13) . . ?
C5 B1 C25 112.36(13) . . ?
C24 C2 H2A 109.5 . . ?
C24 C2 H2B 109.5 . . ?
H2A C2 H2B 109.5 . . ?
C24 C2 H2C 109.5 . . ?
H2A C2 H2C 109.5 . . ?
H2B C2 H2C 109.5 . . ?
C24 C3 H3A 109.5 . . ?
C24 C3 H3B 109.5 . . ?
H3A C3 H3B 109.5 . . ?
C24 C3 H3C 109.5 . . ?
H3A C3 H3C 109.5 . . ?
H3B C3 H3C 109.5 . . ?
O1 C4 C24 104.70(15) . . ?
O1 C4 H4A 110.8 . . ?
C24 C4 H4A 110.8 . . ?
O1 C4 H4B 110.8 . . ?
C24 C4 H4B 110.8 . . ?
H4A C4 H4B 108.9 . . ?
N1 C5 O1 115.22(15) . . ?
N1 C5 B1 127.51(15) . . ?
O1 C5 B1 117.25(14) . . ?
N2 C6 C8 113.75(14) . . ?
N2 C6 C7 107.83(13) . . ?
C8 C6 C7 111.34(15) . . ?
N2 C6 C9 100.68(13) . . ?
C8 C6 C9 111.98(15) . . ?
C7 C6 C9 110.75(14) . . ?
C6 C7 H7A 109.5 . . ?
C6 C7 H7B 109.5 . . ?
H7A C7 H7B 109.5 . . ?
C6 C7 H7C 109.5 . . ?
H7A C7 H7C 109.5 . . ?
H7B C7 H7C 109.5 . . ?
C6 C8 H8A 109.5 . . ?
C6 C8 H8B 109.5 . . ?
H8A C8 H8B 109.5 . . ?
C6 C8 H8C 109.5 . . ?
H8A C8 H8C 109.5 . . ?
H8B C8 H8C 109.5 . . ?
O2 C9 C6 104.07(13) . . ?
O2 C9 H9A 110.9 . . ?
C6 C9 H9A 110.9 . . ?
O2 C9 H9B 110.9 . . ?
C6 C9 H9B 110.9 . . ?
H9A C9 H9B 109.0 . . ?
N2 C10 O2 114.77(14) . . ?
N2 C10 B1 124.63(14) . . ?
O2 C10 B1 120.60(14) . . ?
C15 C11 C12 105.61(15) . . ?
C15 C11 B1 124.38(15) . . ?
C12 C11 B1 129.92(15) . . ?
C15 C11 Zr1 74.85(9) . . ?
C12 C11 Zr1 72.49(9) . . ?
B1 C11 Zr1 115.23(10) . . ?
C13 C12 C11 109.36(16) . . ?
C13 C12 Zr1 75.11(10) . . ?
C11 C12 Zr1 74.48(9) . . ?
C13 C12 H12 124.9 . . ?
C11 C12 H12 124.9 . . ?
Zr1 C12 H12 124.9 . . ?
C12 C13 C14 107.83(15) . . ?
C12 C13 Zr1 72.28(9) . . ?
C14 C13 Zr1 75.51(10) . . ?
C12 C13 H13 125.7 . . ?
C14 C13 H13 125.7 . . ?
Zr1 C13 H13 125.7 . . ?
C15 C14 C13 107.41(16) . . ?
C15 C14 Zr1 73.15(9) . . ?
C13 C14 Zr1 72.33(10) . . ?
C15 C14 H14 126.1 . . ?
C13 C14 H14 126.1 . . ?
Zr1 C14 H14 126.1 . . ?
C14 C15 C11 109.79(16) . . ?
C14 C15 Zr1 74.88(10) . . ?
C11 C15 Zr1 72.59(9) . . ?
C14 C15 H15 124.9 . . ?
C11 C15 H15 124.9 . . ?
Zr1 C15 H15 124.9 . . ?
N3 C16 H16A 109.5 . . ?
N3 C16 H16B 109.5 . . ?
H16A C16 H16B 109.5 . . ?
N3 C16 H16C 109.5 . . ?
H16A C16 H16C 109.5 . . ?
H16B C16 H16C 109.5 . . ?
N3 C17 H17A 109.5 . . ?
N3 C17 H17B 109.5 . . ?
H17A C17 H17B 109.5 . . ?
N3 C17 H17C 109.5 . . ?
H17A C17 H17C 109.5 . . ?
H17B C17 H17C 109.5 . . ?
O3 C18 C19 106.82(15) . . ?
O3 C18 H18A 110.4 . . ?
C19 C18 H18A 110.4 . . ?
O3 C18 H18B 110.4 . . ?
C19 C18 H18B 110.4 . . ?
H18A C18 H18B 108.6 . . ?
C18 C19 C20 101.93(15) . . ?
C18 C19 H19A 111.4 . . ?
C20 C19 H19A 111.4 . . ?
C18 C19 H19B 111.4 . . ?
C20 C19 H19B 111.4 . . ?
H19A C19 H19B 109.2 . . ?
C21 C20 C19 102.66(16) . . ?
C21 C20 H20A 111.2 . . ?
C19 C20 H20A 111.2 . . ?
C21 C20 H20B 111.2 . . ?
C19 C20 H20B 111.2 . . ?
H20A C20 H20B 109.1 . . ?
O3 C21 C20 104.94(14) . . ?
O3 C21 H21A 110.8 . . ?
C20 C21 H21A 110.8 . . ?
O3 C21 H21B 110.8 . . ?
C20 C21 H21B 110.8 . . ?
H21A C21 H21B 108.8 . . ?
N4 C22 H22A 109.5 . . ?
N4 C22 H22B 109.5 . . ?
H22A C22 H22B 109.5 . . ?
N4 C22 H22C 109.5 . . ?
H22A C22 H22C 109.5 . . ?
H22B C22 H22C 109.5 . . ?
N4 C23 H23A 109.5 . . ?
N4 C23 H23B 109.5 . . ?
H23A C23 H23B 109.5 . . ?
N4 C23 H23C 109.5 . . ?
H23A C23 H23C 109.5 . . ?
H23B C23 H23C 109.5 . . ?
N1 C24 C2 110.27(16) . . ?
N1 C24 C3 108.22(16) . . ?
C2 C24 C3 110.12(16) . . ?
N1 C24 C4 102.50(14) . . ?
C2 C24 C4 113.33(18) . . ?
C3 C24 C4 112.05(17) . . ?
C30 C25 C26 116.02(16) . . ?
C30 C25 B1 120.90(15) . . ?
C26 C25 B1 122.80(15) . . ?
C27 C26 C25 122.08(17) . . ?
C27 C26 H26 119.0 . . ?
C25 C26 H26 119.0 . . ?
C28 C27 C26 120.42(17) . . ?
C28 C27 H27 119.8 . . ?
C26 C27 H27 119.8 . . ?
C27 C28 C29 118.78(17) . . ?
C27 C28 H28 120.6 . . ?
C29 C28 H28 120.6 . . ?
C28 C29 C30 120.38(17) . . ?
C28 C29 H29 119.8 . . ?
C30 C29 H29 119.8 . . ?
C29 C30 C25 122.32(17) . . ?
C29 C30 H30 118.8 . . ?
C25 C30 H30 118.8 . . ?
C5 N1 C24 109.54(15) . . ?
C10 N2 C6 108.26(13) . . ?
C10 N2 Zr1 122.73(11) . . ?
C6 N2 Zr1 128.97(10) . . ?
C16 N3 C17 110.06(14) . . ?
C16 N3 Zr1 135.68(12) . . ?
C17 N3 Zr1 114.20(11) . . ?
C23 N4 C22 109.15(14) . . ?
C23 N4 Zr1 119.99(12) . . ?
C22 N4 Zr1 130.68(12) . . ?
C5 O1 C4 106.92(14) . . ?
C10 O2 C9 106.61(13) . . ?
C18 O3 C21 108.29(13) . . ?
C18 O3 Zr1 121.90(10) . . ?
C21 O3 Zr1 124.08(9) . . ?

loop_
_geom_bond_atom_site_label_1
_geom_bond_atom_site_label_2
_geom_bond_distance
_geom_bond_site_symmetry_2
_geom_bond_publ_flag
Zr1 N3 2.0448(14) . ?
Zr1 N4 2.0622(14) . ?
Zr1 N2 2.3205(14) . ?
Zr1 O3 2.4145(11) . ?
Zr1 C12 2.4920(16) . ?
Zr1 C11 2.5177(16) . ?
Zr1 C13 2.5283(17) . ?
Zr1 C15 2.5469(16) . ?
Zr1 C14 2.5690(17) . ?
B1 C10 1.614(2) . ?
B1 C11 1.620(2) . ?
B1 C5 1.624(2) . ?
B1 C25 1.628(2) . ?
C2 C24 1.512(3) . ?
C2 H2A 0.9800 . ?
C2 H2B 0.9800 . ?
C2 H2C 0.9800 . ?
C3 C24 1.519(3) . ?
C3 H3A 0.9800 . ?
C3 H3B 0.9800 . ?
C3 H3C 0.9800 . ?
C4 O1 1.443(2) . ?
C4 C24 1.531(3) . ?
C4 H4A 0.9900 . ?
C4 H4B 0.9900 . ?
C5 N1 1.267(2) . ?
C5 O1 1.377(2) . ?
C6 N2 1.505(2) . ?
C6 C8 1.520(2) . ?
C6 C7 1.525(2) . ?
C6 C9 1.527(2) . ?
C7 H7A 0.9800 . ?
C7 H7B 0.9800 . ?
C7 H7C 0.9800 . ?
C8 H8A 0.9800 . ?
C8 H8B 0.9800 . ?
C8 H8C 0.9800 . ?
C9 O2 1.451(2) . ?
C9 H9A 0.9900 . ?
C9 H9B 0.9900 . ?
C10 N2 1.298(2) . ?
C10 O2 1.3545(19) . ?
C11 C15 1.420(2) . ?
C11 C12 1.424(2) . ?
C12 C13 1.410(2) . ?
C12 H12 1.0000 . ?
C13 C14 1.413(3) . ?
C13 H13 1.0000 . ?
C14 C15 1.409(2) . ?
C14 H14 1.0000 . ?
C15 H15 1.0000 . ?
C16 N3 1.454(2) . ?
C16 H16A 0.9800 . ?
C16 H16B 0.9800 . ?
C16 H16C 0.9800 . ?
C17 N3 1.457(2) . ?
C17 H17A 0.9800 . ?
C17 H17B 0.9800 . ?
C17 H17C 0.9800 . ?
C18 O3 1.455(2) . ?
C18 C19 1.504(3) . ?
C18 H18A 0.9900 . ?
C18 H18B 0.9900 . ?
C19 C20 1.522(3) . ?
C19 H19A 0.9900 . ?
C19 H19B 0.9900 . ?
C20 C21 1.508(3) . ?
C20 H20A 0.9900 . ?
C20 H20B 0.9900 . ?
C21 O3 1.473(2) . ?
C21 H21A 0.9900 . ?
C21 H21B 0.9900 . ?
C22 N4 1.458(2) . ?
C22 H22A 0.9800 . ?
C22 H22B 0.9800 . ?
C22 H22C 0.9800 . ?
C23 N4 1.455(2) . ?
C23 H23A 0.9800 . ?
C23 H23B 0.9800 . ?
C23 H23C 0.9800 . ?
C24 N1 1.484(2) . ?
C25 C30 1.395(2) . ?
C25 C26 1.403(2) . ?
C26 C27 1.394(3) . ?
C26 H26 0.9500 . ?
C27 C28 1.380(3) . ?
C27 H27 0.9500 . ?
C28 C29 1.388(3) . ?
C28 H28 0.9500 . ?
C29 C30 1.390(2) . ?
C29 H29 0.9500 . ?
C30 H30 0.9500 . ?
